data_1546047
loop_
_publ_author_name
'Shtukenberg, Alexander G.'
'Zhu, Qiang'
'Carter, Damien J.'
'Vogt, Leslie'
'Hoja, Johannes'
'Schneider, Elia'
'Song, Hongxing'
'Pokroy, Boaz'
'Polishchuk, Iryna'
'Tkatchenko, Alexandre'
'Oganov, Artem R.'
'Rohl, Andrew L.'
'Tuckerman, Mark E.'
'Kahr, Bart'

_publ_section_title
;
 Powder diffraction and crystal structure prediction identify four new
 coumarin polymorphs
;
_journal_name_full 'Chem. Sci.'
_journal_paper_doi 10.1039/C7SC00168A
_journal_year 2017
_chemical_formula_moiety 'C9 H6 O2'
_chemical_formula_sum 'C9 H6 O2'
_chemical_formula_weight 146.15
_chemical_name_common coumarin
_chemical_name_systematic 2H-chromene-2-one
_space_group_crystal_system orthorhombic
_space_group_IT_number 19
_symmetry_cell_setting orthorhombic
_symmetry_space_group_name_Hall 'P 2ac 2ab'
_symmetry_space_group_name_H-M 'P 21 21 21'
_audit_update_record
;
2017-04-07 deposited with the CCDC.
2017-05-03 downloaded from the CCDC.
;
_cell_angle_alpha 90
_cell_angle_beta 90
_cell_angle_gamma 90
_cell_formula_units_Z 4
_cell_length_a 4.86771(38)
_cell_length_b 6.88178(58)
_cell_length_c 20.8508(11)
_cell_measurement_temperature 298
_cell_volume 698.47(9)
_diffrn_ambient_temperature 298
_diffrn_detector 'V\%ANTEC-2000 two-dimensional detector'
_diffrn_measurement_device_type 'powder microdiffractometer Bruker AXS D8 DISCOVER GADDS'
_diffrn_radiation_probe x-ray
_diffrn_radiation_wavelength 1.54056
_diffrn_source_target Cu
_diffrn_source_type X-ray
_exptl_absorpt_correction_type none
_exptl_crystal_colour white
_exptl_crystal_description powder
_exptl_crystal_F_000 304
_exptl_crystal_recrystallization_method 'From the Melt'
_pd_calc_method '   Rietveld Refinement'
_pd_instr_location ' Chemistry Dept. New York University, New York City, USA'
_pd_meas_2theta_range_inc 0.010000
_pd_meas_2theta_range_max 33.000000
_pd_meas_2theta_range_min 7.000000
_pd_proc_2theta_range_inc 0.010000
_pd_proc_2theta_range_max 33.00000
_pd_proc_2theta_range_min 7.00000
_pd_proc_ls_pref_orient_corr none
_pd_proc_ls_prof_R_factor 7.95
_pd_proc_ls_prof_wR_expected 6.07
_pd_proc_ls_prof_wR_factor 10.71
_pd_spec_mounting 'glass slide'
_pd_spec_mount_mode reflection
_pd_spec_shape flat_sheet
_refine_ls_extinction_method none
_refine_ls_goodness_of_fit_all 1.765
_refine_ls_matrix_type fullcycle
_refine_ls_number_constraints 0
_refine_ls_number_parameters 17
_refine_ls_number_restraints 0
_refine_ls_R_I_factor 4.31
_refine_ls_weighting_scheme sigma
_cod_data_source_file c7sc00168a2.cif
_cod_data_source_block Coumarin_V_RT
_cod_original_cell_volume 698.472(88)
_cod_database_code 1546047

loop_
_symmetry_equiv_pos_as_xyz
'x, y, z '
'-x+1/2, -y, z+1/2 '
'-x, y+1/2, -z+1/2 '
'x+1/2, -y+1/2, -z '

loop_
_atom_site_label
_atom_site_type_symbol
_atom_site_symmetry_multiplicity
_atom_site_fract_x
_atom_site_fract_y
_atom_site_fract_z
_atom_site_occupancy
_atom_site_B_iso_or_equiv
C1 C 4 -0.78922 0.08374 0.31289 1 1
C2 C 4 -0.64914 -0.08084 0.32788 1 1
C3 C 4 -0.70838 0.27289 0.33929 1 1
C4 C 4 -0.41759 -0.07252 0.37159 1 1
C5 C 4 -0.34482 0.11071 0.39812 1 1
C6 C 4 -0.26047 -0.23702 0.38941 1 1
C7 C 4 -0.12297 0.12845 0.44124 1 1
C8 C 4 -0.04114 -0.21894 0.43187 1 1
C9 C 4 0.02745 -0.03652 0.45769 1 1
O1 O 4 -0.48601 0.27478 0.38238 1 1
O2 O 4 -0.81363 0.4305 0.32632 1 1
H1 H 4 -0.96249 0.07945 0.27983 1 1
H2 H 4 -0.70824 -0.22055 0.30752 1 1
H3 H 4 -0.31403 -0.37896 0.36984 1 1
H4 H 4 -0.06895 0.27039 0.46062 1 1
H5 H 4 0.07567 -0.34728 0.44561 1 1
H6 H 4 0.19963 -0.02363 0.49077 1 1

loop_
_geom_angle_atom_site_label_1
_geom_angle_atom_site_label_2
_geom_angle_atom_site_label_3
_geom_angle
C2 C1 C3 121.25
C2 C1 H1 120.76
C3 C1 H1 117.97
C1 C2 C4 120.11
C1 C2 H2 120.90
C4 C2 H2 118.99
C1 C3 O1 117.01
C1 C3 O2 126.04
O1 C3 O2 116.93
C2 C4 C5 118.23
C2 C4 C6 123.58
C5 C4 C6 118.19
C4 C5 C7 121.03
C4 C5 O1 121.05
C7 C5 O1 117.92
C4 C6 C8 120.63
C4 C6 H3 119.27
C8 C6 H3 120.09
C5 C7 C9 119.25
C5 C7 H4 119.93
C9 C7 H4 120.82
C6 C8 C9 120.35
C6 C8 H5 119.68
C9 C8 H5 119.96
C7 C9 C8 120.55
C7 C9 H6 119.59
C8 C9 H6 119.86
C3 O1 C5 122.31

loop_
_geom_bond_atom_site_label_1
_geom_bond_atom_site_label_2
_geom_bond_distance
C1 C2 1.3585
C1 C3 1.4671
C1 H1 1.0897
C2 C4 1.4506
C2 H2 1.0897
C3 O1 1.4068
C3 O2 1.2297
C4 C5 1.4218
C4 C6 1.4158
C5 C7 1.4105
C5 O1 1.3619
C6 C8 1.3925
C6 H3 1.0902
C7 C9 1.3938
C7 H4 1.0893
C8 C9 1.4062
C8 H5 1.0888
C9 H6 1.0891
